data_7135478
loop_
_publ_author_name
'Herman, Robert J.'
'Jalife, Said'
'LeBlanc, Abigail G.'
'Khan, Muhammad Usama Gul'
'Stewart, Marvin L.'
'Njoroge, Sheila W.'
'Tanha, Sajila Riman'
'Fronczek, Frank R.'
'Wu, Judy'
'Lee, Semin'

_publ_section_title
;
 Selective strain-promoted reactivity of a fluorene-derived
 [6]cycloparaphenyleneacetylene carbon nanohoop.
;
_journal_issue 1
_journal_name_full 'Chemical communications (Cambridge, England)'
_journal_page_first 243
_journal_page_last 246
_journal_paper_doi 10.1039/d5cc05493a
_journal_volume 62
_journal_year 2026
_chemical_formula_moiety 'C82 H74 N6, 2(C4 H8 O2)'
_chemical_formula_sum 'C90 H90 N6 O4'
_chemical_formula_weight 1319.67
_space_group_crystal_system triclinic
_space_group_IT_number 2
_space_group_name_Hall '-P 1'
_space_group_name_H-M_alt 'P -1'
_atom_sites_solution_hydrogens geom
_audit_creation_method SHELXL-2019/1
_audit_update_record
;
2025-10-29 deposited with the CCDC.	2025-11-24 downloaded from the CCDC.
;
_cell_angle_alpha 73.353(12)
_cell_angle_beta 84.160(12)
_cell_angle_gamma 70.601(12)
_cell_formula_units_Z 1
_cell_length_a 9.708(2)
_cell_length_b 14.094(3)
_cell_length_c 14.845(3)
_cell_measurement_reflns_used 1107
_cell_measurement_temperature 100.0(5)
_cell_measurement_theta_max 41.88
_cell_measurement_theta_min 3.11
_cell_volume 1835.5(7)
_computing_cell_refinement 'Bruker SAINT'
_computing_data_collection 'Bruker APEX5'
_computing_data_reduction 'Bruker SAINT'
_computing_structure_refinement 'SHELXL-2019/1 (Sheldrick, 2019)'
_computing_structure_solution 'SHELXT 2018/2 (Sheldrick, 2018)'
_diffrn_ambient_temperature 100.0(5)
_diffrn_measured_fraction_theta_full 0.964
_diffrn_measured_fraction_theta_max 0.964
_diffrn_measurement_device_type 'Bruker D8 Venture DUO with Photon III C14'
_diffrn_measurement_method '\f and \w scans'
_diffrn_radiation_source 'I\mS 3.0 microfocus'
_diffrn_radiation_type CuK\a
_diffrn_radiation_wavelength 1.54184
_diffrn_reflns_av_R_equivalents 0.2303
_diffrn_reflns_av_unetI/netI 0.2705
_diffrn_reflns_Laue_measured_fraction_full 0.964
_diffrn_reflns_Laue_measured_fraction_max 0.964
_diffrn_reflns_limit_h_max 9
_diffrn_reflns_limit_h_min -9
_diffrn_reflns_limit_k_max 12
_diffrn_reflns_limit_k_min -14
_diffrn_reflns_limit_l_max 13
_diffrn_reflns_limit_l_min -14
_diffrn_reflns_number 13305
_diffrn_reflns_point_group_measured_fraction_full 0.964
_diffrn_reflns_point_group_measured_fraction_max 0.964
_diffrn_reflns_theta_full 50.907
_diffrn_reflns_theta_max 50.907
_diffrn_reflns_theta_min 3.107
_exptl_absorpt_coefficient_mu 0.567
_exptl_absorpt_correction_T_max 0.994
_exptl_absorpt_correction_T_min 0.735
_exptl_absorpt_correction_type multi-scan
_exptl_absorpt_process_details 'SADABS (Krause <i>et al.</i>, 2015)'
_exptl_crystal_colour colourless
_exptl_crystal_density_diffrn 1.194
_exptl_crystal_description lath
_exptl_crystal_F_000 704
_exptl_crystal_size_max 0.250
_exptl_crystal_size_mid 0.060
_exptl_crystal_size_min 0.010
_refine_diff_density_max 0.238
_refine_diff_density_min -0.235
_refine_diff_density_rms 0.060
_refine_ls_extinction_method none
_refine_ls_goodness_of_fit_ref 1.024
_refine_ls_hydrogen_treatment constr
_refine_ls_matrix_type full
_refine_ls_number_parameters 450
_refine_ls_number_reflns 3779
_refine_ls_number_restraints 16
_refine_ls_restrained_S_all 1.026
_refine_ls_R_factor_all 0.3095
_refine_ls_R_factor_gt 0.1280
_refine_ls_shift/su_max 0.000
_refine_ls_shift/su_mean 0.000
_refine_ls_structure_factor_coef Fsqd
_refine_ls_weighting_details 'w=1/[\s^2^(Fo^2^)+(0.1935P)^2^] where P=(Fo^2^+2Fc^2^)/3'
_refine_ls_weighting_scheme calc
_refine_ls_wR_factor_gt 0.3005
_refine_ls_wR_factor_ref 0.3878
_reflns_Friedel_coverage 0.000
_reflns_number_gt 1353
_reflns_number_total 3779
_reflns_threshold_expression 'I > 2\s(I)'
_cod_data_source_file d5cc05493a2.cif
_cod_data_source_block Herman5
_cod_original_cell_volume 1835.6(7)
_cod_database_code 7135478
_shelx_shelxl_version_number 2019/1
_shelx_space_group_comment
;
The symmetry employed for this shelxl refinement is uniquely defined
by the following loop, which should always be used as a source of
symmetry information in preference to the above space-group names.
They are only intended as comments.
;
_shelx_estimated_absorpt_t_min 0.871
_shelx_estimated_absorpt_t_max 0.994

loop_
_space_group_symop_operation_xyz
'x, y, z'
'-x, -y, -z'

loop_
_atom_site_label
_atom_site_type_symbol
_atom_site_fract_x
_atom_site_fract_y
_atom_site_fract_z
_atom_site_U_iso_or_equiv
_atom_site_adp_type
_atom_site_occupancy
_atom_site_site_symmetry_order
_atom_site_calc_flag
_atom_site_refinement_flags_posn
_atom_site_refinement_flags_adp
_atom_site_refinement_flags_occupancy
_atom_site_disorder_assembly
_atom_site_disorder_group
N1 N 0.2125(11) 0.0414(8) 0.0282(7) 0.102(4) Uani 1 1 d . . . . .
N2 N 0.2941(12) -0.0560(8) 0.0399(8) 0.113(4) Uani 1 1 d . . . . .
H2N H 0.280859 -0.095955 0.007779 0.135 Uiso 1 1 calc R U . . .
N3 N 0.3987(11) -0.0905(7) 0.1041(8) 0.100(4) Uani 1 1 d . . . . .
C1 C 0.3836(13) -0.0065(8) 0.1350(9) 0.082(4) Uani 1 1 d . . . . .
C2 C 0.2702(16) 0.0767(10) 0.0839(9) 0.104(5) Uani 1 1 d . . . . .
C3 C 0.4748(17) -0.0111(10) 0.2094(10) 0.095(4) Uani 1 1 d . . . . .
C4 C 0.4139(18) 0.0472(13) 0.2697(12) 0.141(6) Uani 1 1 d . . . . .
H4 H 0.314324 0.089331 0.262297 0.170 Uiso 1 1 calc R U . . .
C5 C 0.4937(18) 0.0471(11) 0.3426(11) 0.118(5) Uani 1 1 d . . . . .
H5 H 0.449316 0.091235 0.382369 0.142 Uiso 1 1 calc R U . . .
C6 C 0.6359(17) -0.0162(9) 0.3574(9) 0.090(4) Uani 1 1 d . . . . .
C7 C 0.7009(14) -0.0756(9) 0.2958(9) 0.099(4) Uani 1 1 d . . . . .
H7 H 0.800668 -0.117403 0.302486 0.119 Uiso 1 1 calc R U . . .
C8 C 0.6172(17) -0.0730(9) 0.2232(9) 0.103(5) Uani 1 1 d . . . . .
H8 H 0.660794 -0.115771 0.182177 0.124 Uiso 1 1 calc R U . . .
C9 C 0.7204(14) -0.0116(8) 0.4313(9) 0.089(4) Uani 1 1 d . . . . .
C10 C 0.7754(15) 0.0067(8) 0.4910(9) 0.099(5) Uani 1 1 d . . . . .
C11 C 0.8269(15) 0.0437(9) 0.5570(10) 0.096(4) Uani 1 1 d . . . . .
C12 C 0.7795(14) 0.1508(8) 0.5465(8) 0.098(4) Uani 1 1 d . . . . .
H12 H 0.719983 0.196508 0.494529 0.118 Uiso 1 1 calc R U . . .
C13 C 0.8175(14) 0.1908(8) 0.6097(9) 0.091(4) Uani 1 1 d . . . . .
C14 C 0.8964(13) 0.1246(8) 0.6905(8) 0.084(4) Uani 1 1 d . . . . .
C15 C 0.9438(13) 0.0183(8) 0.7018(8) 0.090(4) Uani 1 1 d . . . . .
H15 H 1.002925 -0.026999 0.754086 0.107 Uiso 1 1 calc R U . . .
C16 C 0.9060(15) -0.0228(10) 0.6379(10) 0.108(5) Uani 1 1 d . . . . .
H16 H 0.933668 -0.096345 0.648485 0.129 Uiso 1 1 calc R U . . .
C17 C 0.7885(15) 0.3049(9) 0.6056(10) 0.082(4) Uani 1 1 d . . . . .
C18 C 0.8520(13) 0.2934(9) 0.6992(8) 0.087(4) Uani 1 1 d . . . . .
C19 C 0.9180(14) 0.1892(8) 0.7456(8) 0.084(4) Uani 1 1 d . . . . .
C20 C 0.9885(13) 0.1643(8) 0.8299(8) 0.089(4) Uani 1 1 d . . . . .
H20 H 1.033239 0.093121 0.862097 0.107 Uiso 1 1 calc R U . . .
C21 C 0.9943(13) 0.2401(9) 0.8669(9) 0.092(4) Uani 1 1 d . . . . .
H21 H 1.041084 0.222070 0.925361 0.111 Uiso 1 1 calc R U . . .
C22 C 0.9305(12) 0.3461(9) 0.8182(8) 0.080(4) Uani 1 1 d . . . . .
C23 C 0.8555(14) 0.3738(9) 0.7334(8) 0.096(4) Uani 1 1 d . . . . .
H23 H 0.809363 0.444807 0.701207 0.115 Uiso 1 1 calc R U . . .
C24 C 0.9271(13) 0.4342(9) 0.8554(8) 0.089(4) Uani 1 1 d . . . . .
C25 C 0.9132(15) 0.5111(10) 0.8787(9) 0.099(5) Uani 1 1 d . . . . .
C26 C 0.8706(18) 0.6096(10) 0.8951(8) 0.088(4) Uani 1 1 d . . . . .
C27 C 0.7288(18) 0.6611(11) 0.9113(11) 0.134(6) Uani 1 1 d . . . . .
H27 H 0.657597 0.626422 0.919876 0.161 Uiso 1 1 calc R U . . .
C28 C 0.6879(18) 0.7627(12) 0.9152(12) 0.138(6) Uani 1 1 d . . . . .
H28 H 0.586834 0.798166 0.921093 0.166 Uiso 1 1 calc R U . . .
C29 C 0.7828(19) 0.8153(11) 0.9113(9) 0.096(4) Uani 1 1 d . . . . .
C30 C 0.9262(18) 0.7631(11) 0.9002(9) 0.100(4) Uani 1 1 d . . . . .
H30 H 0.996325 0.797643 0.897038 0.120 Uiso 1 1 calc R U . . .
C31 C 0.9747(16) 0.6580(10) 0.8932(9) 0.103(5) Uani 1 1 d . . . . .
H31 H 1.075649 0.622140 0.887356 0.123 Uiso 1 1 calc R U . . .
C32 C 0.8742(19) 0.3526(9) 0.5215(10) 0.105(5) Uani 1 1 d . . . . .
H32A H 0.837921 0.347161 0.463868 0.127 Uiso 1 1 calc R U . . .
H32B H 0.848105 0.427983 0.516935 0.127 Uiso 1 1 calc R U . . .
C33 C 1.040(2) 0.3084(10) 0.5199(12) 0.124(6) Uani 1 1 d . . . . .
H33A H 1.076423 0.319101 0.575055 0.149 Uiso 1 1 calc R U . . .
H33B H 1.065961 0.231969 0.530168 0.149 Uiso 1 1 calc R U . . .
C34 C 1.127(2) 0.3482(12) 0.4346(12) 0.134(6) Uani 1 1 d . . . . .
H34 H 1.086960 0.426156 0.416992 0.161 Uiso 1 1 calc R U . . .
C35 C 1.109(2) 0.3162(12) 0.3560(11) 0.172(8) Uani 1 1 d . . . . .
H35A H 1.154552 0.351747 0.300592 0.258 Uiso 1 1 calc R U . . .
H35B H 1.004580 0.334141 0.344545 0.258 Uiso 1 1 calc R U . . .
H35C H 1.155196 0.240474 0.368271 0.258 Uiso 1 1 calc R U . . .
C36 C 1.292(2) 0.3187(14) 0.4567(14) 0.176(8) Uani 1 1 d . . . . .
H36A H 1.343193 0.345579 0.399797 0.265 Uiso 1 1 calc R U . . .
H36B H 1.334476 0.242496 0.477997 0.265 Uiso 1 1 calc R U . . .
H36C H 1.302077 0.349346 0.506160 0.265 Uiso 1 1 calc R U . . .
C37 C 0.630(2) 0.3679(10) 0.5981(12) 0.127(7) Uani 1 1 d . . . . .
H37A H 0.593080 0.368785 0.538010 0.152 Uiso 1 1 calc R U . . .
H37B H 0.620710 0.440730 0.595399 0.152 Uiso 1 1 calc R U . . .
C38 C 0.5314(17) 0.3289(11) 0.6788(14) 0.126(6) Uani 1 1 d D . . . .
H38A H 0.525394 0.261045 0.676108 0.189 Uiso 0.757(11) 1 calc R U P A 1
H38B H 0.573018 0.319056 0.740269 0.189 Uiso 0.757(11) 1 calc R U P A 1
H38C H 0.490555 0.287320 0.651985 0.189 Uiso 0.243(11) 1 calc R U P A 2
H38D H 0.603194 0.276796 0.725935 0.189 Uiso 0.243(11) 1 calc R U P A 2
C39A C 0.385(2) 0.4067(13) 0.6688(13) 0.101(6) Uiso 0.757(11) 1 d D . P A 1
H39A H 0.351864 0.432925 0.602018 0.121 Uiso 0.757(11) 1 calc R U P A 1
C40A C 0.281(2) 0.3664(16) 0.7308(15) 0.139(7) Uiso 0.757(11) 1 d D . P A 1
H40A H 0.185062 0.419786 0.722664 0.208 Uiso 0.757(11) 1 calc R U P A 1
H40B H 0.276150 0.304276 0.715955 0.208 Uiso 0.757(11) 1 calc R U P A 1
H40C H 0.312678 0.347605 0.796118 0.208 Uiso 0.757(11) 1 calc R U P A 1
C41A C 0.385(2) 0.4995(15) 0.7098(14) 0.150(8) Uiso 0.757(11) 1 d D . P A 1
H41A H 0.453134 0.534351 0.673052 0.225 Uiso 0.757(11) 1 calc R U P A 1
H41B H 0.286775 0.549873 0.705974 0.225 Uiso 0.757(11) 1 calc R U P A 1
H41C H 0.416338 0.471240 0.775604 0.225 Uiso 0.757(11) 1 calc R U P A 1
C39B C 0.405(5) 0.376(4) 0.740(3) 0.101(6) Uiso 0.243(11) 1 d D . P A 2
H39B H 0.446165 0.425621 0.755926 0.121 Uiso 0.243(11) 1 calc R U P A 2
C40B C 0.325(6) 0.350(4) 0.827(3) 0.139(7) Uiso 0.243(11) 1 d D . P A 2
H40D H 0.248249 0.413714 0.834587 0.208 Uiso 0.243(11) 1 calc R U P A 2
H40E H 0.280287 0.298228 0.824581 0.208 Uiso 0.243(11) 1 calc R U P A 2
H40F H 0.391726 0.322332 0.880421 0.208 Uiso 0.243(11) 1 calc R U P A 2
C41B C 0.271(7) 0.459(5) 0.678(4) 0.150(8) Uiso 0.243(11) 1 d D . P A 2
H41D H 0.305610 0.485481 0.614045 0.225 Uiso 0.243(11) 1 calc R U P A 2
H41E H 0.198844 0.425009 0.674223 0.225 Uiso 0.243(11) 1 calc R U P A 2
H41F H 0.225668 0.516785 0.705966 0.225 Uiso 0.243(11) 1 calc R U P A 2
O1 O 0.3630(15) 0.6755(11) 0.8891(13) 0.186(5) Uani 1 1 d . . . . .
O2 O 0.2646(14) 0.8269(10) 0.9255(10) 0.176(6) Uani 1 1 d . . . . .
C42 C 0.328(2) 0.729(2) 0.9499(19) 0.157(7) Uani 1 1 d . U . . .
C43 C 0.380(2) 0.6505(16) 1.0407(14) 0.182(8) Uani 1 1 d . . . . .
H43A H 0.452414 0.668641 1.067765 0.272 Uiso 1 1 calc R U . . .
H43B H 0.423934 0.581232 1.030036 0.272 Uiso 1 1 calc R U . . .
H43C H 0.296850 0.650015 1.084281 0.272 Uiso 1 1 calc R U . . .
C44 C 0.313(3) 0.7552(17) 0.784(2) 0.215(11) Uani 1 1 d . . . . .
H44A H 0.214932 0.757903 0.767073 0.258 Uiso 1 1 calc R U . . .
H44B H 0.312119 0.826682 0.779452 0.258 Uiso 1 1 calc R U . . .
C45 C 0.424(4) 0.707(3) 0.726(3) 0.37(2) Uani 1 1 d . U . . .
H45A H 0.405813 0.747801 0.660100 0.558 Uiso 1 1 calc R U . . .
H45B H 0.518939 0.704213 0.744975 0.558 Uiso 1 1 calc R U . . .
H45C H 0.422643 0.636064 0.732709 0.558 Uiso 1 1 calc R U . . .

loop_
_atom_site_aniso_label
_atom_site_aniso_U_11
_atom_site_aniso_U_22
_atom_site_aniso_U_33
_atom_site_aniso_U_23
_atom_site_aniso_U_13
_atom_site_aniso_U_12
N1 0.120(9) 0.066(7) 0.118(8) -0.040(6) -0.054(7) 0.001(6)
N2 0.129(10) 0.070(7) 0.140(10) -0.045(7) -0.079(8) 0.004(7)
N3 0.106(9) 0.071(6) 0.124(9) -0.039(6) -0.052(7) -0.003(6)
C1 0.089(10) 0.055(7) 0.109(10) -0.036(8) -0.019(8) -0.015(7)
C2 0.137(13) 0.069(9) 0.116(12) -0.037(8) -0.050(10) -0.023(9)
C3 0.114(13) 0.079(9) 0.114(11) -0.049(8) -0.045(10) -0.028(9)
C4 0.140(14) 0.162(15) 0.151(15) -0.062(12) -0.071(12) -0.048(12)
C5 0.110(12) 0.112(11) 0.140(14) -0.067(10) -0.011(11) -0.015(10)
C6 0.112(12) 0.058(7) 0.105(10) -0.045(7) -0.029(9) -0.008(8)
C7 0.098(10) 0.078(8) 0.123(11) -0.028(8) -0.048(9) -0.016(8)
C8 0.122(13) 0.068(8) 0.119(12) -0.044(8) -0.038(10) -0.003(8)
C9 0.101(10) 0.063(7) 0.103(10) -0.032(7) -0.030(9) -0.009(7)
C10 0.141(13) 0.052(7) 0.107(11) -0.023(7) -0.051(9) -0.018(7)
C11 0.132(12) 0.054(8) 0.111(11) -0.033(8) -0.036(9) -0.025(8)
C12 0.137(12) 0.060(8) 0.097(9) -0.010(7) -0.066(8) -0.022(7)
C13 0.122(11) 0.047(7) 0.111(10) -0.033(7) -0.048(9) -0.012(7)
C14 0.114(10) 0.043(7) 0.087(9) -0.016(7) -0.053(8) 0.000(6)
C15 0.100(10) 0.059(8) 0.101(10) -0.016(7) -0.034(8) -0.009(7)
C16 0.146(13) 0.066(8) 0.115(11) -0.025(8) -0.055(10) -0.021(8)
C17 0.101(11) 0.068(8) 0.074(9) -0.030(7) -0.027(9) -0.005(8)
C18 0.110(10) 0.059(8) 0.093(9) -0.016(7) -0.049(8) -0.017(7)
C19 0.114(11) 0.053(8) 0.078(9) -0.013(7) -0.029(8) -0.011(7)
C20 0.119(11) 0.042(6) 0.090(9) -0.011(6) -0.061(8) 0.008(6)
C21 0.100(10) 0.061(8) 0.106(10) -0.036(7) -0.041(8) 0.009(7)
C22 0.076(9) 0.072(8) 0.093(10) -0.036(7) -0.007(8) -0.010(7)
C23 0.125(11) 0.079(8) 0.076(9) -0.011(7) -0.051(8) -0.017(8)
C24 0.090(10) 0.075(8) 0.094(10) -0.023(8) -0.035(8) -0.008(7)
C25 0.122(12) 0.065(8) 0.113(11) -0.037(8) -0.053(8) -0.008(8)
C26 0.112(12) 0.085(10) 0.082(9) -0.039(8) -0.016(8) -0.036(10)
C27 0.103(13) 0.092(10) 0.235(19) -0.110(12) 0.044(12) -0.022(10)
C28 0.101(13) 0.106(12) 0.226(19) -0.087(12) -0.003(12) -0.020(10)
C29 0.098(12) 0.109(12) 0.102(10) -0.046(9) -0.031(9) -0.036(11)
C30 0.095(12) 0.111(11) 0.099(11) -0.033(8) -0.031(9) -0.025(10)
C31 0.113(12) 0.072(9) 0.120(11) -0.042(8) -0.037(9) -0.001(8)
C32 0.150(15) 0.072(8) 0.089(11) -0.015(8) -0.056(11) -0.019(10)
C33 0.164(17) 0.066(9) 0.151(17) -0.052(10) -0.046(14) -0.015(11)
C34 0.19(2) 0.106(12) 0.103(13) -0.026(10) 0.052(15) -0.064(14)
C35 0.28(2) 0.157(15) 0.104(12) -0.063(11) -0.011(14) -0.080(15)
C36 0.160(19) 0.153(16) 0.22(2) -0.043(14) 0.017(16) -0.063(15)
C37 0.137(16) 0.073(9) 0.166(17) -0.054(10) -0.094(14) 0.017(11)
C38 0.084(12) 0.083(10) 0.197(18) -0.063(12) -0.045(11) 0.027(9)
O1 0.196(14) 0.179(12) 0.188(14) -0.058(12) -0.032(11) -0.051(10)
O2 0.167(11) 0.127(9) 0.271(15) -0.104(10) -0.054(10) -0.037(8)
C42 0.140(14) 0.202(17) 0.164(15) -0.085(15) -0.003(12) -0.066(13)
C43 0.19(2) 0.22(2) 0.141(18) -0.066(17) 0.029(16) -0.072(17)
C44 0.23(3) 0.153(19) 0.26(3) -0.09(2) 0.01(2) -0.041(19)
C45 0.34(4) 0.42(4) 0.36(4) -0.07(3) -0.07(3) -0.13(3)

loop_
_atom_type_symbol
_atom_type_description
_atom_type_scat_dispersion_real
_atom_type_scat_dispersion_imag
_atom_type_scat_source
C C 0.0181 0.0091 'International Tables Vol C Tables 4.2.6.8 and 6.1.1.4'
H H 0.0000 0.0000 'International Tables Vol C Tables 4.2.6.8 and 6.1.1.4'
N N 0.0311 0.0180 'International Tables Vol C Tables 4.2.6.8 and 6.1.1.4'
O O 0.0492 0.0322 'International Tables Vol C Tables 4.2.6.8 and 6.1.1.4'

loop_
_geom_angle_atom_site_label_1
_geom_angle_atom_site_label_2
_geom_angle_atom_site_label_3
_geom_angle
_geom_angle_site_symmetry_1
_geom_angle_site_symmetry_3
_geom_angle_publ_flag
N2 N1 C2 104.8(9) . . ?
N1 N2 N3 115.1(8) . . ?
N1 N2 H2N 122.4 . . ?
N3 N2 H2N 122.4 . . ?
N2 N3 C1 103.8(9) . . ?
N3 C1 C2 107.5(10) . . ?
N3 C1 C3 122.1(11) . . ?
C2 C1 C3 130.5(10) . . ?
N1 C2 C1 108.6(10) . . ?
N1 C2 C29 123.2(12) . 2_666 ?
C1 C2 C29 128.3(11) . 2_666 ?
C4 C3 C8 117.9(12) . . ?
C4 C3 C1 118.1(13) . . ?
C8 C3 C1 124.0(13) . . ?
C3 C4 C5 121.5(15) . . ?
C3 C4 H4 119.2 . . ?
C5 C4 H4 119.2 . . ?
C6 C5 C4 120.6(14) . . ?
C6 C5 H5 119.7 . . ?
C4 C5 H5 119.7 . . ?
C5 C6 C7 118.8(12) . . ?
C5 C6 C9 119.9(12) . . ?
C7 C6 C9 121.0(13) . . ?
C6 C7 C8 118.8(12) . . ?
C6 C7 H7 120.6 . . ?
C8 C7 H7 120.6 . . ?
C3 C8 C7 122.3(12) . . ?
C3 C8 H8 118.9 . . ?
C7 C8 H8 118.9 . . ?
C10 C9 C6 170.3(12) . . ?
C9 C10 C11 171.7(12) . . ?
C12 C11 C16 118.6(10) . . ?
C12 C11 C10 117.6(11) . . ?
C16 C11 C10 123.3(10) . . ?
C13 C12 C11 120.7(10) . . ?
C13 C12 H12 119.7 . . ?
C11 C12 H12 119.7 . . ?
C12 C13 C14 120.7(9) . . ?
C12 C13 C17 128.4(10) . . ?
C14 C13 C17 110.9(9) . . ?
C15 C14 C13 119.1(10) . . ?
C15 C14 C19 132.6(10) . . ?
C13 C14 C19 108.3(9) . . ?
C16 C15 C14 120.4(11) . . ?
C16 C15 H15 119.8 . . ?
C14 C15 H15 119.8 . . ?
C15 C16 C11 120.3(11) . . ?
C15 C16 H16 119.8 . . ?
C11 C16 H16 119.8 . . ?
C37 C17 C18 111.9(11) . . ?
C37 C17 C13 113.5(11) . . ?
C18 C17 C13 100.6(9) . . ?
C37 C17 C32 110.2(13) . . ?
C18 C17 C32 111.8(11) . . ?
C13 C17 C32 108.6(10) . . ?
C23 C18 C19 122.3(10) . . ?
C23 C18 C17 126.1(10) . . ?
C19 C18 C17 111.4(10) . . ?
C20 C19 C18 119.3(10) . . ?
C20 C19 C14 132.1(10) . . ?
C18 C19 C14 108.6(10) . . ?
C21 C20 C19 120.8(9) . . ?
C21 C20 H20 119.6 . . ?
C19 C20 H20 119.6 . . ?
C20 C21 C22 119.8(10) . . ?
C20 C21 H21 120.1 . . ?
C22 C21 H21 120.1 . . ?
C23 C22 C21 120.6(10) . . ?
C23 C22 C24 115.9(10) . . ?
C21 C22 C24 123.3(10) . . ?
C18 C23 C22 117.1(10) . . ?
C18 C23 H23 121.4 . . ?
C22 C23 H23 121.4 . . ?
C25 C24 C22 173.2(12) . . ?
C24 C25 C26 168.2(13) . . ?
C27 C26 C31 118.5(12) . . ?
C27 C26 C25 121.9(14) . . ?
C31 C26 C25 119.6(14) . . ?
C26 C27 C28 120.3(15) . . ?
C26 C27 H27 119.8 . . ?
C28 C27 H27 119.8 . . ?
C29 C28 C27 123.9(15) . . ?
C29 C28 H28 118.1 . . ?
C27 C28 H28 118.1 . . ?
C28 C29 C30 116.5(13) . . ?
C28 C29 C2 120.3(15) . 2_666 ?
C30 C29 C2 123.2(14) . 2_666 ?
C29 C30 C31 122.0(14) . . ?
C29 C30 H30 119.0 . . ?
C31 C30 H30 119.0 . . ?
C26 C31 C30 118.4(13) . . ?
C26 C31 H31 120.8 . . ?
C30 C31 H31 120.8 . . ?
C33 C32 C17 119.3(12) . . ?
C33 C32 H32A 107.5 . . ?
C17 C32 H32A 107.5 . . ?
C33 C32 H32B 107.5 . . ?
C17 C32 H32B 107.5 . . ?
H32A C32 H32B 107.0 . . ?
C34 C33 C32 120.5(15) . . ?
C34 C33 H33A 107.2 . . ?
C32 C33 H33A 107.2 . . ?
C34 C33 H33B 107.2 . . ?
C32 C33 H33B 107.2 . . ?
H33A C33 H33B 106.8 . . ?
C35 C34 C33 112.3(16) . . ?
C35 C34 C36 111.1(16) . . ?
C33 C34 C36 112.5(16) . . ?
C35 C34 H34 106.8 . . ?
C33 C34 H34 106.8 . . ?
C36 C34 H34 106.8 . . ?
C34 C35 H35A 109.5 . . ?
C34 C35 H35B 109.5 . . ?
H35A C35 H35B 109.5 . . ?
C34 C35 H35C 109.5 . . ?
H35A C35 H35C 109.5 . . ?
H35B C35 H35C 109.5 . . ?
C34 C36 H36A 109.5 . . ?
C34 C36 H36B 109.5 . . ?
H36A C36 H36B 109.5 . . ?
C34 C36 H36C 109.5 . . ?
H36A C36 H36C 109.5 . . ?
H36B C36 H36C 109.5 . . ?
C17 C37 C38 115.5(13) . . ?
C17 C37 H37A 108.4 . . ?
C38 C37 H37A 108.4 . . ?
C17 C37 H37B 108.4 . . ?
C38 C37 H37B 108.4 . . ?
H37A C37 H37B 107.5 . . ?
C39A C38 C37 108.8(15) . . ?
C39B C38 C37 138(2) . . ?
C39A C38 H38A 109.9 . . ?
C37 C38 H38A 109.9 . . ?
C39A C38 H38B 109.9 . . ?
C37 C38 H38B 109.9 . . ?
H38A C38 H38B 108.3 . . ?
C39B C38 H38C 102.6 . . ?
C37 C38 H38C 102.6 . . ?
C39B C38 H38D 102.6 . . ?
C37 C38 H38D 102.6 . . ?
H38C C38 H38D 105.0 . . ?
C40A C39A C38 111.3(18) . . ?
C40A C39A C41A 101.0(15) . . ?
C38 C39A C41A 109.2(15) . . ?
C40A C39A H39A 111.6 . . ?
C38 C39A H39A 111.6 . . ?
C41A C39A H39A 111.6 . . ?
C39A C40A H40A 109.5 . . ?
C39A C40A H40B 109.5 . . ?
H40A C40A H40B 109.5 . . ?
C39A C40A H40C 109.5 . . ?
H40A C40A H40C 109.5 . . ?
H40B C40A H40C 109.5 . . ?
C39A C41A H41A 109.5 . . ?
C39A C41A H41B 109.5 . . ?
H41A C41A H41B 109.5 . . ?
C39A C41A H41C 109.5 . . ?
H41A C41A H41C 109.5 . . ?
H41B C41A H41C 109.5 . . ?
C40B C39B C38 143(4) . . ?
C40B C39B C41B 98(2) . . ?
C38 C39B C41B 111(4) . . ?
C40B C39B H39B 98.7 . . ?
C38 C39B H39B 98.7 . . ?
C41B C39B H39B 98.7 . . ?
C39B C40B H40D 109.5 . . ?
C39B C40B H40E 109.5 . . ?
H40D C40B H40E 109.5 . . ?
C39B C40B H40F 109.5 . . ?
H40D C40B H40F 109.5 . . ?
H40E C40B H40F 109.5 . . ?
C39B C41B H41D 109.5 . . ?
C39B C41B H41E 109.5 . . ?
H41D C41B H41E 109.5 . . ?
C39B C41B H41F 109.5 . . ?
H41D C41B H41F 109.5 . . ?
H41E C41B H41F 109.5 . . ?
C42 O1 C44 109(2) . . ?
O2 C42 O1 121(2) . . ?
O2 C42 C43 135(2) . . ?
O1 C42 C43 104(2) . . ?
C42 C43 H43A 109.5 . . ?
C42 C43 H43B 109.5 . . ?
H43A C43 H43B 109.5 . . ?
C42 C43 H43C 109.5 . . ?
H43A C43 H43C 109.5 . . ?
H43B C43 H43C 109.5 . . ?
C45 C44 O1 101(2) . . ?
C45 C44 H44A 111.5 . . ?
O1 C44 H44A 111.5 . . ?
C45 C44 H44B 111.5 . . ?
O1 C44 H44B 111.5 . . ?
H44A C44 H44B 109.3 . . ?
C44 C45 H45A 109.5 . . ?
C44 C45 H45B 109.5 . . ?
H45A C45 H45B 109.5 . . ?
C44 C45 H45C 109.5 . . ?
H45A C45 H45C 109.5 . . ?
H45B C45 H45C 109.5 . . ?

loop_
_geom_bond_atom_site_label_1
_geom_bond_atom_site_label_2
_geom_bond_distance
_geom_bond_site_symmetry_2
_geom_bond_publ_flag
N1 N2 1.309(11) . ?
N1 C2 1.327(12) . ?
N2 N3 1.335(11) . ?
N2 H2N 0.8800 . ?
N3 C1 1.347(12) . ?
C1 C2 1.403(15) . ?
C1 C3 1.458(15) . ?
C2 C29 1.457(16) 2_666 ?
C3 C4 1.348(18) . ?
C3 C8 1.367(16) . ?
C4 C5 1.393(17) . ?
C4 H4 0.9500 . ?
C5 C6 1.371(16) . ?
C5 H5 0.9500 . ?
C6 C7 1.381(15) . ?
C6 C9 1.462(16) . ?
C7 C8 1.399(15) . ?
C7 H7 0.9500 . ?
C8 H8 0.9500 . ?
C9 C10 1.208(14) . ?
C10 C11 1.431(16) . ?
C11 C12 1.391(13) . ?
C11 C16 1.405(15) . ?
C12 C13 1.358(13) . ?
C12 H12 0.9500 . ?
C13 C14 1.402(13) . ?
C13 C17 1.523(13) . ?
C14 C15 1.377(13) . ?
C14 C19 1.460(13) . ?
C15 C16 1.377(14) . ?
C15 H15 0.9500 . ?
C16 H16 0.9500 . ?
C17 C37 1.496(17) . ?
C17 C18 1.521(14) . ?
C17 C32 1.543(17) . ?
C18 C23 1.379(13) . ?
C18 C19 1.388(13) . ?
C19 C20 1.386(13) . ?
C20 C21 1.351(13) . ?
C20 H20 0.9500 . ?
C21 C22 1.413(14) . ?
C21 H21 0.9500 . ?
C22 C23 1.408(13) . ?
C22 C24 1.485(15) . ?
C23 H23 0.9500 . ?
C24 C25 1.192(14) . ?
C25 C26 1.397(16) . ?
C26 C27 1.360(16) . ?
C26 C31 1.389(16) . ?
C27 C28 1.370(17) . ?
C27 H27 0.9500 . ?
C28 C29 1.349(17) . ?
C28 H28 0.9500 . ?
C29 C30 1.360(16) . ?
C30 C31 1.429(16) . ?
C30 H30 0.9500 . ?
C31 H31 0.9500 . ?
C32 C33 1.524(18) . ?
C32 H32A 0.9900 . ?
C32 H32B 0.9900 . ?
C33 C34 1.523(19) . ?
C33 H33A 0.9900 . ?
C33 H33B 0.9900 . ?
C34 C35 1.412(17) . ?
C34 C36 1.56(2) . ?
C34 H34 1.0000 . ?
C35 H35A 0.9800 . ?
C35 H35B 0.9800 . ?
C35 H35C 0.9800 . ?
C36 H36A 0.9800 . ?
C36 H36B 0.9800 . ?
C36 H36C 0.9800 . ?
C37 C38 1.547(19) . ?
C37 H37A 0.9900 . ?
C37 H37B 0.9900 . ?
C38 C39A 1.467(19) . ?
C38 C39B 1.53(3) . ?
C38 H38A 0.9900 . ?
C38 H38B 0.9900 . ?
C38 H38C 0.9900 . ?
C38 H38D 0.9900 . ?
C39A C40A 1.44(2) . ?
C39A C41A 1.59(2) . ?
C39A H39A 1.0000 . ?
C40A H40A 0.9800 . ?
C40A H40B 0.9800 . ?
C40A H40C 0.9800 . ?
C41A H41A 0.9800 . ?
C41A H41B 0.9800 . ?
C41A H41C 0.9800 . ?
C39B C40B 1.46(3) . ?
C39B C41B 1.60(3) . ?
C39B H39B 1.0000 . ?
C40B H40D 0.9800 . ?
C40B H40E 0.9800 . ?
C40B H40F 0.9800 . ?
C41B H41D 0.9800 . ?
C41B H41E 0.9800 . ?
C41B H41F 0.9800 . ?
O1 C42 1.29(2) . ?
O1 C44 1.65(2) . ?
O2 C42 1.27(3) . ?
C42 C43 1.49(3) . ?
C43 H43A 0.9800 . ?
C43 H43B 0.9800 . ?
C43 H43C 0.9800 . ?
C44 C45 1.42(4) . ?
C44 H44A 0.9900 . ?
C44 H44B 0.9900 . ?
C45 H45A 0.9800 . ?
C45 H45B 0.9800 . ?
C45 H45C 0.9800 . ?

loop_
_geom_torsion_atom_site_label_1
_geom_torsion_atom_site_label_2
_geom_torsion_atom_site_label_3
_geom_torsion_atom_site_label_4
_geom_torsion
_geom_torsion_site_symmetry_1
_geom_torsion_site_symmetry_2
_geom_torsion_site_symmetry_3
_geom_torsion_site_symmetry_4
_geom_torsion_publ_flag
C2 N1 N2 N3 3.5(16) . . . . ?
N1 N2 N3 C1 -1.0(15) . . . . ?
N2 N3 C1 C2 -1.8(14) . . . . ?
N2 N3 C1 C3 177.8(13) . . . . ?
N2 N1 C2 C1 -4.4(15) . . . . ?
N2 N1 C2 C29 176.5(14) . . . 2_666 ?
N3 C1 C2 N1 4.0(15) . . . . ?
C3 C1 C2 N1 -175.6(14) . . . . ?
N3 C1 C2 C29 -177.0(15) . . . 2_666 ?
C3 C1 C2 C29 3(3) . . . 2_666 ?
N3 C1 C3 C4 -145.2(13) . . . . ?
C2 C1 C3 C4 34(2) . . . . ?
N3 C1 C3 C8 33(2) . . . . ?
C2 C1 C3 C8 -147.5(15) . . . . ?
C8 C3 C4 C5 2(2) . . . . ?
C1 C3 C4 C5 180.0(13) . . . . ?
C3 C4 C5 C6 -3(2) . . . . ?
C4 C5 C6 C7 3(2) . . . . ?
C4 C5 C6 C9 177.0(13) . . . . ?
C5 C6 C7 C8 -3.2(19) . . . . ?
C9 C6 C7 C8 -176.7(12) . . . . ?
C4 C3 C8 C7 -2(2) . . . . ?
C1 C3 C8 C7 -179.7(12) . . . . ?
C6 C7 C8 C3 2(2) . . . . ?
C16 C11 C12 C13 4(2) . . . . ?
C10 C11 C12 C13 176.3(13) . . . . ?
C11 C12 C13 C14 -5(2) . . . . ?
C11 C12 C13 C17 173.9(14) . . . . ?
C12 C13 C14 C15 4(2) . . . . ?
C17 C13 C14 C15 -174.3(12) . . . . ?
C12 C13 C14 C19 -178.7(12) . . . . ?
C17 C13 C14 C19 2.5(16) . . . . ?
C13 C14 C15 C16 -4(2) . . . . ?
C19 C14 C15 C16 179.8(14) . . . . ?
C14 C15 C16 C11 4(2) . . . . ?
C12 C11 C16 C15 -4(2) . . . . ?
C10 C11 C16 C15 -175.6(13) . . . . ?
C12 C13 C17 C37 58(2) . . . . ?
C14 C13 C17 C37 -123.8(14) . . . . ?
C12 C13 C17 C18 177.2(14) . . . . ?
C14 C13 C17 C18 -4.2(15) . . . . ?
C12 C13 C17 C32 -65.3(18) . . . . ?
C14 C13 C17 C32 113.3(12) . . . . ?
C37 C17 C18 C23 -59.1(19) . . . . ?
C13 C17 C18 C23 -179.9(13) . . . . ?
C32 C17 C18 C23 65.0(17) . . . . ?
C37 C17 C18 C19 125.3(13) . . . . ?
C13 C17 C18 C19 4.5(15) . . . . ?
C32 C17 C18 C19 -110.6(12) . . . . ?
C23 C18 C19 C20 1(2) . . . . ?
C17 C18 C19 C20 176.7(12) . . . . ?
C23 C18 C19 C14 -179.1(13) . . . . ?
C17 C18 C19 C14 -3.3(15) . . . . ?
C15 C14 C19 C20 -3(3) . . . . ?
C13 C14 C19 C20 -179.5(14) . . . . ?
C15 C14 C19 C18 176.7(14) . . . . ?
C13 C14 C19 C18 0.5(15) . . . . ?
C18 C19 C20 C21 0(2) . . . . ?
C14 C19 C20 C21 179.6(14) . . . . ?
C19 C20 C21 C22 -1(2) . . . . ?
C20 C21 C22 C23 2.6(19) . . . . ?
C20 C21 C22 C24 177.7(12) . . . . ?
C19 C18 C23 C22 0(2) . . . . ?
C17 C18 C23 C22 -174.7(13) . . . . ?
C21 C22 C23 C18 -2.1(19) . . . . ?
C24 C22 C23 C18 -177.6(12) . . . . ?
C24 C25 C26 C27 40(8) . . . . ?
C24 C25 C26 C31 -139(7) . . . . ?
C31 C26 C27 C28 7(2) . . . . ?
C25 C26 C27 C28 -171.7(13) . . . . ?
C26 C27 C28 C29 -5(3) . . . . ?
C27 C28 C29 C30 2(2) . . . . ?
C27 C28 C29 C2 -179.9(14) . . . 2_666 ?
C28 C29 C30 C31 0(2) . . . . ?
C2 C29 C30 C31 -178.3(11) 2_666 . . . ?
C27 C26 C31 C30 -5.3(19) . . . . ?
C25 C26 C31 C30 173.4(11) . . . . ?
C29 C30 C31 C26 1.9(19) . . . . ?
C37 C17 C32 C33 173.4(10) . . . . ?
C18 C17 C32 C33 48.3(14) . . . . ?
C13 C17 C32 C33 -61.8(13) . . . . ?
C17 C32 C33 C34 175.4(11) . . . . ?
C32 C33 C34 C35 -70.4(18) . . . . ?
C32 C33 C34 C36 163.3(13) . . . . ?
C18 C17 C37 C38 -54.4(16) . . . . ?
C13 C17 C37 C38 58.6(16) . . . . ?
C32 C17 C37 C38 -179.5(11) . . . . ?
C17 C37 C38 C39A 171.7(10) . . . . ?
C17 C37 C38 C39B 137(3) . . . . ?
C37 C38 C39A C40A 169.1(14) . . . . ?
C37 C38 C39A C41A -80.2(17) . . . . ?
C37 C38 C39B C40B -163(6) . . . . ?
C37 C38 C39B C41B 58(6) . . . . ?
C44 O1 C42 O2 0(3) . . . . ?
C44 O1 C42 C43 -179.2(16) . . . . ?
C42 O1 C44 C45 147(2) . . . . ?
